data_1544426
loop_
_publ_author_name
'Idemoto, Y.'
'Yoshikoshi, H.'
'Koura, N.'
'Takeuchi, K.'
'Richardson, Jr, J.W.'
'Loong, C.-K.'

_publ_section_title
;
 Relation between the crystal structure, physical properties and
 ferroelectric properties of PbZrxTi1-xO3 (x=0.40, 0.45, 0.52)
 ferroelectric material by heat treatment
;
_journal_name_full 'Journal of the Ceramic Society of Japan'
_journal_page_first 40
_journal_page_last 45
_journal_volume 112
_journal_year 2004
_chemical_formula_sum 'O3 Pb Ti0.55 Zr0.45'
_chemical_name_common PbZr0.45Ti0.55O3
_space_group_IT_number 99
_space_group_name_H-M_alt 'P 4 m m'
_symmetry_space_group_name_Hall 'P 4 -2'
_symmetry_space_group_name_H-M 'P 4 m m'
_cell_angle_alpha 90
_cell_angle_beta 90
_cell_angle_gamma 90
_cell_formula_units_Z 1
_cell_length_a 4.0260(2)
_cell_length_b 4.0260(2)
_cell_length_c 4.1241(2)
_cell_volume 66.846(6)
_cod_data_source_file PbZr0.45Ti0.55O3.cif
_cod_data_source_block PbZr0.45Ti0.55O3
_cod_original_formula_sum 'Pb Zr0.45 Ti0.55 O3'
_cod_database_code 1544426

loop_
_space_group_symop_operation_xyz
'x, y, z'
'-x, -y, z'
'-y, x, z'
'y, -x, z'
'x, -y, z'
'-x, y, z'
'-y, -x, z'
'y, x, z'

loop_
_atom_site_label
_atom_site_occupancy
_atom_site_fract_x
_atom_site_fract_y
_atom_site_fract_z
_atom_site_adp_type
_atom_site_U_iso_or_equiv
_atom_site_type_symbol
Pb 1.0 0.000000 0.000000 0.000000 Uiso 0.018000 Pb
Zr 0.4500 0.500000 0.500000 0.574(3) Uiso 0.010000 Zr
Ti 0.5500 0.500000 0.500000 0.574(3) Uiso 0.010000 Ti
O1 1.0 0.500000 0.500000 0.084(2) Uiso 1.800000 O
O2 1.0 0.500000 0.000000 0.6050(10) Uiso 1.900000 O
